data_7251444
loop_
_publ_author_name
'Cao, Winnie'
'Glascott, Bianca K.'
'Izgorodina, Ekaterina I.'
'Turner, David R.'

_publ_section_title
;
 Conformational preferences of diimide-based dicarboxylate species and
 their coordination polymers
;
_journal_issue 3
_journal_name_full CrystEngComm
_journal_page_first 736
_journal_page_last 747
_journal_paper_doi 10.1039/D5CE00993F
_journal_volume 28
_journal_year 2026
_chemical_formula_moiety 'C20 H20 Mn N4 O10'
_chemical_formula_sum 'C20 H20 Mn N4 O10'
_chemical_formula_weight 531.34
_space_group_crystal_system triclinic
_space_group_IT_number 2
_space_group_name_Hall '-P 1'
_space_group_name_H-M_alt 'P -1'
_atom_sites_solution_hydrogens geom
_atom_sites_solution_primary iterative
_audit_creation_date 2025-07-09
_audit_creation_method
;
Olex2 1.5
(compiled 2025.05.31 svn.r86d253d1 for OlexSys, GUI svn.r7254)
;
_audit_update_record
;
2025-09-08 deposited with the CCDC.	2025-12-15 downloaded from the CCDC.
;
_cell_angle_alpha 84.31(3)
_cell_angle_beta 71.44(3)
_cell_angle_gamma 63.63(3)
_cell_formula_units_Z 2
_cell_length_a 9.880(2)
_cell_length_b 10.140(2)
_cell_length_c 13.570(3)
_cell_measurement_reflns_used 20472
_cell_measurement_temperature 100.15
_cell_measurement_theta_max 31.769
_cell_measurement_theta_min 2.418
_cell_volume 1153.2(6)
_computing_cell_refinement 'XDS (Kabsch, 1999)'
_computing_data_collection 'BluICE (McPhillips, 2002)'
_computing_data_reduction 'XDS (Kabsch, 1999)'
_computing_molecular_graphics 'Olex2 1.5 (Dolomanov et al., 2009)'
_computing_publication_material 'Olex2 1.5 (Dolomanov et al., 2009)'
_computing_structure_refinement 'SHELXL 2019/3 (Sheldrick, 2015)'
_computing_structure_solution 'SHELXT 2014/5 (Sheldrick, 2014)'
_diffrn_ambient_temperature 100.15
_diffrn_measured_fraction_theta_full 0.962
_diffrn_measured_fraction_theta_max 0.793
_diffrn_measurement_device_type 'Eiger 16M'
_diffrn_measurement_method 'phi scan'
_diffrn_radiation_type synchrotron
_diffrn_radiation_wavelength 0.71076
_diffrn_reflns_av_R_equivalents 0.0918
_diffrn_reflns_av_unetI/netI 0.1191
_diffrn_reflns_Laue_measured_fraction_full 0.962
_diffrn_reflns_Laue_measured_fraction_max 0.793
_diffrn_reflns_limit_h_max 13
_diffrn_reflns_limit_h_min -13
_diffrn_reflns_limit_k_max 15
_diffrn_reflns_limit_k_min -13
_diffrn_reflns_limit_l_max 20
_diffrn_reflns_limit_l_min -20
_diffrn_reflns_number 20472
_diffrn_reflns_point_group_measured_fraction_full 0.962
_diffrn_reflns_point_group_measured_fraction_max 0.793
_diffrn_reflns_theta_full 25.243
_diffrn_reflns_theta_max 31.769
_diffrn_reflns_theta_min 2.418
_diffrn_source 'MX2 Australian Synchrotron'
_exptl_absorpt_coefficient_mu 0.636
_exptl_absorpt_correction_T_max 'Min/Max transmission to supplied by XDS'
_exptl_absorpt_correction_T_min 'Min/Max transmission to supplied by XDS'
_exptl_absorpt_correction_type multi-scan
_exptl_absorpt_process_details 'XDS (Kabsch, 1999)'
_exptl_crystal_colour colourless
_exptl_crystal_density_diffrn 1.530
_exptl_crystal_description needle
_exptl_crystal_F_000 546
_exptl_crystal_size_max 0.05
_exptl_crystal_size_mid 0.01
_exptl_crystal_size_min 0.01
_refine_diff_density_max 2.688
_refine_diff_density_min -1.493
_refine_diff_density_rms 0.122
_refine_ls_extinction_method none
_refine_ls_goodness_of_fit_ref 1.148
_refine_ls_hydrogen_treatment constr
_refine_ls_matrix_type full
_refine_ls_number_parameters 323
_refine_ls_number_reflns 6226
_refine_ls_number_restraints 0
_refine_ls_restrained_S_all 1.148
_refine_ls_R_factor_all 0.0962
_refine_ls_R_factor_gt 0.0880
_refine_ls_shift/su_max 0.000
_refine_ls_shift/su_mean 0.000
_refine_ls_structure_factor_coef Fsqd
_refine_ls_weighting_details 'w=1/[\s^2^(Fo^2^)+(0.1635P)^2^] where P=(Fo^2^+2Fc^2^)/3'
_refine_ls_weighting_scheme calc
_refine_ls_wR_factor_gt 0.2614
_refine_ls_wR_factor_ref 0.2727
_reflns_Friedel_coverage 0.000
_reflns_number_gt 4652
_reflns_number_total 6226
_reflns_threshold_expression 'I > 2\s(I)'
_cod_data_source_file d5ce00993f2.cif
_cod_data_source_block 1Mn
_cod_original_cell_volume 1153.3(5)
_cod_database_code 7251444
_shelx_shelxl_version_number 2019/3
_shelx_space_group_comment
;
The symmetry employed for this shelxl refinement is uniquely defined
by the following loop, which should always be used as a source of
symmetry information in preference to the above space-group names.
They are only intended as comments.
;
_shelx_estimated_absorpt_t_max 0.994
_shelx_estimated_absorpt_t_min 0.969
_exptl_absorpt_special_details 'Min/Max transmission to supplied by XDS'
_olex2_refinement_description
;
1. Fixed Uiso
 At 1.2 times of:
  All C(H) groups, All C(H,H) groups
 At 1.5 times of:
  All C(H,H,H) groups
2.a Secondary CH2 refined with riding coordinates:
 C2(H2A,H2B), C13(H13A,H13B)
2.b Aromatic/amide H refined with riding coordinates:
 C7(H7), C8(H8), C15(H15), C18(H18)
2.c Idealised Me refined as rotating group:
 C16(H16A,H16B,H16C), C17(H17A,H17B,H17C), C19(H19A,H19B,H19C), C20(H20A,H20B,
 H20C)
;
_smtbx_masks_void_probe_radius 1.2
_smtbx_masks_void_truncation_radius 1.2
_olex2_submission_special_instructions 'No special instructions were received'

loop_
_space_group_symop_operation_xyz
'x, y, z'
'-x, -y, -z'

loop_
_atom_site_label
_atom_site_type_symbol
_atom_site_fract_x
_atom_site_fract_y
_atom_site_fract_z
_atom_site_U_iso_or_equiv
_atom_site_adp_type
_atom_site_occupancy
_atom_site_site_symmetry_order
_atom_site_calc_flag
_atom_site_refinement_flags_posn
_atom_site_refinement_flags_adp
_atom_site_refinement_flags_occupancy
_atom_site_disorder_assembly
_atom_site_disorder_group
Mn1 Mn 0.000000 0.500000 1.000000 0.02228(19) Uani 1 2 d S . P . .
Mn2 Mn 1.500000 0.500000 0.000000 0.02273(19) Uani 1 2 d S . P . .
O1 O 0.15165(18) 0.60857(17) 0.94719(11) 0.0257(3) Uani 1 1 d . . . . .
O2 O 0.40070(19) 0.58109(19) 0.87072(12) 0.0281(3) Uani 1 1 d . . . . .
O3 O 0.3310(2) 0.78547(19) 0.64592(13) 0.0330(4) Uani 1 1 d . . . . .
O4 O 0.5408(2) 0.2860(2) 0.67923(14) 0.0340(4) Uani 1 1 d . . . . .
O5 O 0.9477(2) 0.7180(2) 0.32597(15) 0.0365(4) Uani 1 1 d . . . . .
O6 O 1.1577(2) 0.21771(19) 0.35593(14) 0.0353(4) Uani 1 1 d . . . . .
O7 O 1.10523(19) 0.41050(19) 0.12690(12) 0.0280(3) Uani 1 1 d . . . . .
O8 O 1.35619(18) 0.38216(17) 0.05880(11) 0.0259(3) Uani 1 1 d . . . . .
O9 O -0.1663(2) 0.69467(18) 1.10469(12) 0.0307(4) Uani 1 1 d . . . . .
O10 O 1.6745(2) 0.30657(18) -0.10443(12) 0.0290(4) Uani 1 1 d . . . . .
N1 N 0.3988(2) 0.5388(2) 0.67816(13) 0.0263(4) Uani 1 1 d . . . . .
N2 N 1.0895(2) 0.4646(2) 0.32322(13) 0.0281(4) Uani 1 1 d . . . . .
N3 N -0.3776(2) 0.9184(2) 1.14971(16) 0.0343(4) Uani 1 1 d . . . . .
N4 N 1.8547(2) 0.0656(2) -0.13694(16) 0.0347(4) Uani 1 1 d . . . . .
C1 C 0.2725(3) 0.5844(2) 0.86961(15) 0.0243(4) Uani 1 1 d . . . . .
C2 C 0.2577(3) 0.5591(3) 0.76412(16) 0.0274(4) Uani 1 1 d . . . . .
H2A H 0.238197 0.470959 0.766661 0.033 Uiso 1 1 calc R U . . .
H2B H 0.165161 0.644844 0.751968 0.033 Uiso 1 1 calc R U . . .
C3 C 0.4260(3) 0.6568(2) 0.63074(16) 0.0271(4) Uani 1 1 d . . . . .
C4 C 0.5330(3) 0.4031(2) 0.64795(16) 0.0265(4) Uani 1 1 d . . . . .
C5 C 0.5932(3) 0.5910(2) 0.55846(15) 0.0258(4) Uani 1 1 d . . . . .
C6 C 0.6573(3) 0.4375(2) 0.56903(15) 0.0250(4) Uani 1 1 d . . . . .
C7 C 0.6770(3) 0.6600(2) 0.49104(16) 0.0265(4) Uani 1 1 d . . . . .
H7 H 0.632539 0.763599 0.484088 0.032 Uiso 1 1 calc R U . . .
C8 C 0.8124(3) 0.3430(2) 0.51192(16) 0.0267(4) Uani 1 1 d . . . . .
H8 H 0.856997 0.239399 0.519011 0.032 Uiso 1 1 calc R U . . .
C9 C 0.8320(3) 0.5655(2) 0.43407(16) 0.0257(4) Uani 1 1 d . . . . .
C10 C 0.8962(3) 0.4120(2) 0.44409(15) 0.0258(4) Uani 1 1 d . . . . .
C11 C 0.9558(3) 0.6000(3) 0.35526(16) 0.0280(4) Uani 1 1 d . . . . .
C12 C 1.0627(3) 0.3463(3) 0.37095(16) 0.0289(4) Uani 1 1 d . . . . .
C13 C 1.2328(3) 0.4458(3) 0.23927(16) 0.0298(5) Uani 1 1 d . . . . .
H13A H 1.325497 0.364813 0.255039 0.036 Uiso 1 1 calc R U . . .
H13B H 1.246791 0.537150 0.235775 0.036 Uiso 1 1 calc R U . . .
C14 C 1.2293(3) 0.4107(2) 0.13261(16) 0.0249(4) Uani 1 1 d . . . . .
C15 C -0.2995(2) 0.7866(2) 1.10150(16) 0.0345(5) Uani 1 1 d . . . . .
H15 H -0.348456 0.760548 1.061755 0.041 Uiso 1 1 calc R U . . .
C16 C -0.5382(3) 1.0157(3) 1.1472(2) 0.0556(7) Uani 1 1 d . . . . .
H16A H -0.540307 1.107284 1.115043 0.083 Uiso 1 1 calc R U . . .
H16B H -0.611426 1.038402 1.218332 0.083 Uiso 1 1 calc R U . . .
H16C H -0.570594 0.966958 1.106453 0.083 Uiso 1 1 calc R U . . .
C17 C -0.3166(3) 0.9688(3) 1.2146(2) 0.0526(7) Uani 1 1 d . . . . .
H17A H -0.372086 0.964575 1.288070 0.079 Uiso 1 1 calc R U . . .
H17B H -0.333748 1.070540 1.199394 0.079 Uiso 1 1 calc R U . . .
H17C H -0.202692 0.905389 1.200267 0.079 Uiso 1 1 calc R U . . .
C18 C 1.7563(3) 0.1851(2) -0.07497(16) 0.0331(4) Uani 1 1 d . . . . .
H18 H 1.747495 0.177664 -0.003062 0.040 Uiso 1 1 calc R U . . .
C19 C 1.8819(3) 0.0655(2) -0.24849(17) 0.0418(5) Uani 1 1 d . . . . .
H19A H 1.808782 0.160698 -0.266572 0.063 Uiso 1 1 calc R U . . .
H19B H 1.863642 -0.013359 -0.269638 0.063 Uiso 1 1 calc R U . . .
H19C H 1.991583 0.049047 -0.284602 0.063 Uiso 1 1 calc R U . . .
C20 C 1.9420(3) -0.0747(2) -0.09581(19) 0.0455(6) Uani 1 1 d . . . . .
H20A H 2.056309 -0.104633 -0.125922 0.068 Uiso 1 1 calc R U . . .
H20B H 1.916343 -0.150129 -0.114040 0.068 Uiso 1 1 calc R U . . .
H20C H 1.911981 -0.063359 -0.019925 0.068 Uiso 1 1 calc R U . . .

loop_
_atom_site_aniso_label
_atom_site_aniso_U_11
_atom_site_aniso_U_22
_atom_site_aniso_U_33
_atom_site_aniso_U_23
_atom_site_aniso_U_13
_atom_site_aniso_U_12
Mn1 0.0190(3) 0.0290(3) 0.0172(3) -0.00202(19) -0.0027(2) -0.0105(2)
Mn2 0.0198(3) 0.0299(3) 0.0167(3) -0.00216(19) -0.0025(2) -0.0107(2)
O1 0.0216(7) 0.0354(7) 0.0201(7) -0.0027(5) -0.0033(6) -0.0139(6)
O2 0.0243(8) 0.0411(8) 0.0211(7) 0.0019(6) -0.0067(6) -0.0165(6)
O3 0.0292(8) 0.0322(8) 0.0314(8) -0.0042(6) -0.0037(7) -0.0107(6)
O4 0.0332(9) 0.0380(8) 0.0305(8) 0.0075(6) -0.0076(7) -0.0179(7)
O5 0.0365(9) 0.0424(9) 0.0344(9) 0.0084(7) -0.0086(7) -0.0235(7)
O6 0.0294(9) 0.0356(8) 0.0323(8) -0.0059(7) -0.0010(7) -0.0111(6)
O7 0.0252(8) 0.0402(8) 0.0218(7) 0.0033(6) -0.0080(6) -0.0170(6)
O8 0.0228(7) 0.0347(7) 0.0203(7) -0.0022(5) -0.0032(6) -0.0143(6)
O9 0.0267(8) 0.0334(8) 0.0252(7) -0.0054(6) -0.0035(6) -0.0091(6)
O10 0.0254(8) 0.0324(7) 0.0244(7) -0.0043(6) -0.0037(6) -0.0100(6)
N1 0.0248(9) 0.0358(9) 0.0177(8) -0.0016(6) -0.0024(7) -0.0148(7)
N2 0.0275(9) 0.0396(9) 0.0181(8) -0.0016(7) -0.0026(7) -0.0178(7)
N3 0.0313(9) 0.0367(9) 0.0292(9) -0.0061(7) -0.0030(7) -0.0128(7)
N4 0.0352(10) 0.0336(8) 0.0312(9) -0.0014(7) -0.0086(8) -0.0122(7)
C1 0.0238(10) 0.0306(9) 0.0189(8) 0.0024(7) -0.0055(8) -0.0131(7)
C2 0.0230(10) 0.0417(10) 0.0189(9) -0.0019(7) -0.0037(8) -0.0165(8)
C3 0.0244(10) 0.0335(10) 0.0207(9) -0.0026(7) -0.0043(8) -0.0112(8)
C4 0.0238(10) 0.0353(10) 0.0194(9) -0.0009(7) -0.0046(7) -0.0128(7)
C5 0.0259(10) 0.0320(9) 0.0163(8) -0.0037(7) -0.0040(7) -0.0107(7)
C6 0.0262(10) 0.0330(9) 0.0181(8) -0.0004(7) -0.0059(7) -0.0152(7)
C7 0.0272(10) 0.0317(9) 0.0228(9) -0.0018(7) -0.0066(8) -0.0148(8)
C8 0.0266(10) 0.0329(10) 0.0211(9) -0.0012(7) -0.0052(8) -0.0144(8)
C9 0.0263(10) 0.0350(10) 0.0184(8) -0.0012(7) -0.0053(7) -0.0162(8)
C10 0.0259(10) 0.0323(9) 0.0164(8) -0.0032(7) -0.0032(7) -0.0116(7)
C11 0.0258(10) 0.0393(10) 0.0202(9) -0.0005(8) -0.0052(8) -0.0162(8)
C12 0.0251(10) 0.0379(10) 0.0204(9) -0.0027(8) -0.0021(8) -0.0133(8)
C13 0.0249(10) 0.0482(12) 0.0197(9) -0.0022(8) -0.0028(8) -0.0210(9)
C14 0.0237(10) 0.0320(9) 0.0197(9) 0.0022(7) -0.0053(8) -0.0140(7)
C15 0.0309(10) 0.0393(10) 0.0295(10) -0.0060(8) -0.0064(8) -0.0125(8)
C16 0.0369(12) 0.0491(12) 0.0678(17) -0.0149(12) -0.0102(11) -0.0081(10)
C17 0.0621(17) 0.0465(12) 0.0482(14) -0.0136(11) -0.0203(12) -0.0174(11)
C18 0.0348(11) 0.0368(9) 0.0286(9) -0.0009(8) -0.0102(8) -0.0156(8)
C19 0.0429(12) 0.0415(10) 0.0329(10) -0.0084(8) -0.0032(9) -0.0151(9)
C20 0.0447(13) 0.0368(10) 0.0479(13) 0.0016(9) -0.0134(10) -0.0122(9)

loop_
_atom_type_symbol
_atom_type_description
_atom_type_scat_dispersion_real
_atom_type_scat_dispersion_imag
_atom_type_scat_source
C C 0.0035 0.0016 'International Tables Vol C Tables 4.2.6.8 and 6.1.1.4'
H H 0.0000 0.0000 'International Tables Vol C Tables 4.2.6.8 and 6.1.1.4'
Mn Mn 0.3478 0.7327 'International Tables Vol C Tables 4.2.6.8 and 6.1.1.4'
N N 0.0065 0.0032 'International Tables Vol C Tables 4.2.6.8 and 6.1.1.4'
O O 0.0116 0.0061 'International Tables Vol C Tables 4.2.6.8 and 6.1.1.4'

loop_
_geom_angle_atom_site_label_1
_geom_angle_atom_site_label_2
_geom_angle_atom_site_label_3
_geom_angle
_geom_angle_site_symmetry_1
_geom_angle_site_symmetry_3
_geom_angle_publ_flag
O1 Mn1 O1 180.0 . 2_567 ?
O1 Mn1 O7 89.21(6) 2_567 2_666 ?
O1 Mn1 O7 89.21(6) . 1_456 ?
O1 Mn1 O7 90.79(6) 2_567 1_456 ?
O1 Mn1 O7 90.79(6) . 2_666 ?
O1 Mn1 O9 86.71(7) . . ?
O1 Mn1 O9 93.29(7) 2_567 . ?
O1 Mn1 O9 93.29(7) . 2_567 ?
O1 Mn1 O9 86.71(7) 2_567 2_567 ?
O7 Mn1 O7 180.0 1_456 2_666 ?
O9 Mn1 O7 86.46(7) . 1_456 ?
O9 Mn1 O7 86.46(7) 2_567 2_666 ?
O9 Mn1 O7 93.54(7) . 2_666 ?
O9 Mn1 O7 93.54(7) 2_567 1_456 ?
O9 Mn1 O9 180.00(10) . 2_567 ?
O2 Mn2 O2 180.0 2_766 1_654 ?
O2 Mn2 O10 85.58(7) 1_654 . ?
O2 Mn2 O10 94.42(7) 1_654 2_865 ?
O2 Mn2 O10 94.42(7) 2_766 . ?
O2 Mn2 O10 85.58(7) 2_766 2_865 ?
O8 Mn2 O2 92.05(6) 2_865 2_766 ?
O8 Mn2 O2 87.95(6) . 2_766 ?
O8 Mn2 O2 87.95(7) 2_865 1_654 ?
O8 Mn2 O2 92.05(7) . 1_654 ?
O8 Mn2 O8 180.0 2_865 . ?
O8 Mn2 O10 87.86(6) . . ?
O8 Mn2 O10 87.86(7) 2_865 2_865 ?
O8 Mn2 O10 92.14(6) 2_865 . ?
O8 Mn2 O10 92.14(7) . 2_865 ?
O10 Mn2 O10 180.00(10) . 2_865 ?
C1 O1 Mn1 132.46(13) . . ?
C1 O2 Mn2 123.57(14) . 1_456 ?
C14 O7 Mn1 125.46(14) . 1_654 ?
C14 O8 Mn2 132.60(13) . . ?
C15 O9 Mn1 127.55(14) . . ?
C18 O10 Mn2 124.39(14) . . ?
C3 N1 C2 122.45(18) . . ?
C3 N1 C4 112.66(18) . . ?
C4 N1 C2 123.80(19) . . ?
C11 N2 C13 124.0(2) . . ?
C12 N2 C11 112.45(19) . . ?
C12 N2 C13 122.99(19) . . ?
C15 N3 C16 120.5(2) . . ?
C15 N3 C17 122.7(2) . . ?
C17 N3 C16 116.51(19) . . ?
C18 N4 C19 122.5(2) . . ?
C18 N4 C20 121.34(19) . . ?
C19 N4 C20 116.17(18) . . ?
O1 C1 C2 115.73(18) . . ?
O2 C1 O1 126.13(19) . . ?
O2 C1 C2 118.13(18) . . ?
N1 C2 C1 112.41(18) . . ?
N1 C2 H2A 109.1 . . ?
N1 C2 H2B 109.1 . . ?
C1 C2 H2A 109.1 . . ?
C1 C2 H2B 109.1 . . ?
H2A C2 H2B 107.9 . . ?
O3 C3 N1 125.6(2) . . ?
O3 C3 C5 128.3(2) . . ?
N1 C3 C5 106.05(18) . . ?
O4 C4 N1 125.5(2) . . ?
O4 C4 C6 129.0(2) . . ?
N1 C4 C6 105.56(19) . . ?
C6 C5 C3 107.47(19) . . ?
C7 C5 C3 129.3(2) . . ?
C7 C5 C6 123.18(19) . . ?
C5 C6 C4 108.19(19) . . ?
C8 C6 C4 129.9(2) . . ?
C8 C6 C5 121.9(2) . . ?
C5 C7 H7 122.6 . . ?
C5 C7 C9 114.83(19) . . ?
C9 C7 H7 122.6 . . ?
C6 C8 H8 122.6 . . ?
C10 C8 C6 114.89(19) . . ?
C10 C8 H8 122.6 . . ?
C7 C9 C10 122.1(2) . . ?
C7 C9 C11 129.7(2) . . ?
C10 C9 C11 108.14(19) . . ?
C8 C10 C9 123.01(19) . . ?
C8 C10 C12 129.5(2) . . ?
C9 C10 C12 107.50(19) . . ?
O5 C11 N2 125.7(2) . . ?
O5 C11 C9 128.5(2) . . ?
N2 C11 C9 105.8(2) . . ?
O6 C12 N2 125.7(2) . . ?
O6 C12 C10 128.2(2) . . ?
N2 C12 C10 106.06(19) . . ?
N2 C13 H13A 109.0 . . ?
N2 C13 H13B 109.0 . . ?
N2 C13 C14 112.99(18) . . ?
H13A C13 H13B 107.8 . . ?
C14 C13 H13A 109.0 . . ?
C14 C13 H13B 109.0 . . ?
O7 C14 O8 126.40(19) . . ?
O7 C14 C13 118.42(18) . . ?
O8 C14 C13 115.17(18) . . ?
O9 C15 N3 124.3(2) . . ?
O9 C15 H15 117.8 . . ?
N3 C15 H15 117.8 . . ?
N3 C16 H16A 109.5 . . ?
N3 C16 H16B 109.5 . . ?
N3 C16 H16C 109.5 . . ?
H16A C16 H16B 109.5 . . ?
H16A C16 H16C 109.5 . . ?
H16B C16 H16C 109.5 . . ?
N3 C17 H17A 109.5 . . ?
N3 C17 H17B 109.5 . . ?
N3 C17 H17C 109.5 . . ?
H17A C17 H17B 109.5 . . ?
H17A C17 H17C 109.5 . . ?
H17B C17 H17C 109.5 . . ?
O10 C18 N4 124.6(2) . . ?
O10 C18 H18 117.7 . . ?
N4 C18 H18 117.7 . . ?
N4 C19 H19A 109.5 . . ?
N4 C19 H19B 109.5 . . ?
N4 C19 H19C 109.5 . . ?
H19A C19 H19B 109.5 . . ?
H19A C19 H19C 109.5 . . ?
H19B C19 H19C 109.5 . . ?
N4 C20 H20A 109.5 . . ?
N4 C20 H20B 109.5 . . ?
N4 C20 H20C 109.5 . . ?
H20A C20 H20B 109.5 . . ?
H20A C20 H20C 109.5 . . ?
H20B C20 H20C 109.5 . . ?

loop_
_geom_bond_atom_site_label_1
_geom_bond_atom_site_label_2
_geom_bond_distance
_geom_bond_site_symmetry_2
_geom_bond_publ_flag
Mn1 O1 2.1438(16) . ?
Mn1 O1 2.1438(16) 2_567 ?
Mn1 O7 2.2049(17) 2_666 ?
Mn1 O7 2.2049(17) 1_456 ?
Mn1 O9 2.1918(19) 2_567 ?
Mn1 O9 2.1918(18) . ?
Mn2 O2 2.1931(17) 1_654 ?
Mn2 O2 2.1931(17) 2_766 ?
Mn2 O8 2.1634(16) 2_865 ?
Mn2 O8 2.1635(16) . ?
Mn2 O10 2.1955(19) . ?
Mn2 O10 2.1955(19) 2_865 ?
O1 C1 1.259(3) . ?
O2 C1 1.257(3) . ?
O3 C3 1.212(3) . ?
O4 C4 1.199(3) . ?
O5 C11 1.198(3) . ?
O6 C12 1.211(3) . ?
O7 C14 1.254(3) . ?
O8 C14 1.263(3) . ?
O9 C15 1.242(3) . ?
O10 C18 1.247(3) . ?
N1 C2 1.450(3) . ?
N1 C3 1.394(3) . ?
N1 C4 1.402(3) . ?
N2 C11 1.401(3) . ?
N2 C12 1.396(3) . ?
N2 C13 1.455(3) . ?
N3 C15 1.320(3) . ?
N3 C16 1.459(3) . ?
N3 C17 1.450(3) . ?
N4 C18 1.325(3) . ?
N4 C19 1.451(3) . ?
N4 C20 1.463(3) . ?
C1 C2 1.541(3) . ?
C2 H2A 0.9900 . ?
C2 H2B 0.9900 . ?
C3 C5 1.502(3) . ?
C4 C6 1.498(3) . ?
C5 C6 1.408(3) . ?
C5 C7 1.385(3) . ?
C6 C8 1.398(3) . ?
C7 H7 0.9500 . ?
C7 C9 1.397(3) . ?
C8 H8 0.9500 . ?
C8 C10 1.387(3) . ?
C9 C10 1.407(3) . ?
C9 C11 1.495(3) . ?
C10 C12 1.501(3) . ?
C13 H13A 0.9900 . ?
C13 H13B 0.9900 . ?
C13 C14 1.539(3) . ?
C15 H15 0.9500 . ?
C16 H16A 0.9800 . ?
C16 H16B 0.9800 . ?
C16 H16C 0.9800 . ?
C17 H17A 0.9800 . ?
C17 H17B 0.9800 . ?
C17 H17C 0.9800 . ?
C18 H18 0.9500 . ?
C19 H19A 0.9800 . ?
C19 H19B 0.9800 . ?
C19 H19C 0.9800 . ?
C20 H20A 0.9800 . ?
C20 H20B 0.9800 . ?
C20 H20C 0.9800 . ?

loop_
_geom_torsion_atom_site_label_1
_geom_torsion_atom_site_label_2
_geom_torsion_atom_site_label_3
_geom_torsion_atom_site_label_4
_geom_torsion
_geom_torsion_site_symmetry_1
_geom_torsion_site_symmetry_2
_geom_torsion_site_symmetry_3
_geom_torsion_site_symmetry_4
_geom_torsion_publ_flag
Mn1 O1 C1 O2 -133.09(19) . . . . ?
Mn1 O1 C1 C2 47.9(3) . . . . ?
Mn1 O7 C14 O8 -41.8(3) 1_654 . . . ?
Mn1 O7 C14 C13 139.50(17) 1_654 . . . ?
Mn1 O9 C15 N3 -163.10(17) . . . . ?
Mn2 O2 C1 O1 34.2(3) 1_456 . . . ?
Mn2 O2 C1 C2 -146.78(15) 1_456 . . . ?
Mn2 O8 C14 O7 127.5(2) . . . . ?
Mn2 O8 C14 C13 -53.8(3) . . . . ?
Mn2 O10 C18 N4 175.71(16) . . . . ?
O1 C1 C2 N1 177.35(18) . . . . ?
O2 C1 C2 N1 -1.7(3) . . . . ?
O3 C3 C5 C6 179.0(2) . . . . ?
O3 C3 C5 C7 -1.4(4) . . . . ?
O4 C4 C6 C5 -179.6(2) . . . . ?
O4 C4 C6 C8 0.2(4) . . . . ?
N1 C3 C5 C6 -1.5(2) . . . . ?
N1 C3 C5 C7 178.1(2) . . . . ?
N1 C4 C6 C5 1.7(2) . . . . ?
N1 C4 C6 C8 -178.4(2) . . . . ?
N2 C13 C14 O7 4.1(3) . . . . ?
N2 C13 C14 O8 -174.70(19) . . . . ?
C2 N1 C3 O3 -9.3(4) . . . . ?
C2 N1 C3 C5 171.17(18) . . . . ?
C2 N1 C4 O4 10.2(3) . . . . ?
C2 N1 C4 C6 -171.07(19) . . . . ?
C3 N1 C2 C1 -82.5(3) . . . . ?
C3 N1 C4 O4 178.5(2) . . . . ?
C3 N1 C4 C6 -2.8(2) . . . . ?
C3 C5 C6 C4 -0.2(2) . . . . ?
C3 C5 C6 C8 180.0(2) . . . . ?
C3 C5 C7 C9 -179.9(2) . . . . ?
C4 N1 C2 C1 84.7(2) . . . . ?
C4 N1 C3 O3 -177.8(2) . . . . ?
C4 N1 C3 C5 2.7(2) . . . . ?
C4 C6 C8 C10 179.5(2) . . . . ?
C5 C6 C8 C10 -0.6(3) . . . . ?
C5 C7 C9 C10 0.7(3) . . . . ?
C5 C7 C9 C11 -179.9(2) . . . . ?
C6 C5 C7 C9 -0.4(3) . . . . ?
C6 C8 C10 C9 0.9(3) . . . . ?
C6 C8 C10 C12 -179.5(2) . . . . ?
C7 C5 C6 C4 -179.7(2) . . . . ?
C7 C5 C6 C8 0.4(4) . . . . ?
C7 C9 C10 C8 -1.1(4) . . . . ?
C7 C9 C10 C12 179.3(2) . . . . ?
C7 C9 C11 O5 1.4(4) . . . . ?
C7 C9 C11 N2 179.6(2) . . . . ?
C8 C10 C12 O6 0.7(4) . . . . ?
C8 C10 C12 N2 -178.3(2) . . . . ?
C9 C10 C12 O6 -179.7(2) . . . . ?
C9 C10 C12 N2 1.3(2) . . . . ?
C10 C9 C11 O5 -179.1(2) . . . . ?
C10 C9 C11 N2 -0.9(2) . . . . ?
C11 N2 C12 O6 179.0(2) . . . . ?
C11 N2 C12 C10 -2.0(2) . . . . ?
C11 N2 C13 C14 -90.8(3) . . . . ?
C11 C9 C10 C8 179.4(2) . . . . ?
C11 C9 C10 C12 -0.2(2) . . . . ?
C12 N2 C11 O5 -179.9(2) . . . . ?
C12 N2 C11 C9 1.8(2) . . . . ?
C12 N2 C13 C14 80.3(3) . . . . ?
C13 N2 C11 O5 -8.0(4) . . . . ?
C13 N2 C11 C9 173.7(2) . . . . ?
C13 N2 C12 O6 7.0(4) . . . . ?
C13 N2 C12 C10 -173.96(19) . . . . ?
C16 N3 C15 O9 -176.0(2) . . . . ?
C17 N3 C15 O9 -1.6(4) . . . . ?
C19 N4 C18 O10 2.3(4) . . . . ?
C20 N4 C18 O10 -177.5(2) . . . . ?

loop_
_smtbx_masks_void_nr
_smtbx_masks_void_average_x
_smtbx_masks_void_average_y
_smtbx_masks_void_average_z
_smtbx_masks_void_volume
_smtbx_masks_void_count_electrons
_smtbx_masks_void_content
1 -0.811 0.000 0.500 80.9 10.7 ?
